data_4020232
loop_
_publ_author_name
'Alessia Bacchi'
'Mirco Costa'
'Nicola Della C\`a'
'Bartolo Gabriele'
'Giuseppe Salerno'
'Silvia Cassoni'

_journal_name_full 'Journal of Organic Chemistry'
_journal_page_first 4971
_journal_page_last 4979
_journal_paper_doi 10.1021/jo050155v
_journal_volume 70
_journal_year 2005
_chemical_formula_sum 'C16 H17 N O4'
_chemical_formula_weight 287.31
_space_group_IT_number 2
_symmetry_cell_setting triclinic
_symmetry_space_group_name_Hall '-P 1'
_symmetry_space_group_name_H-M 'P -1'
_cell_angle_alpha 74.70(2)
_cell_angle_beta 86.06(2)
_cell_angle_gamma 82.38(2)
_cell_formula_units_Z 8
_cell_length_a 15.528(3)
_cell_length_b 18.993(4)
_cell_length_c 10.971(2)
_cell_measurement_temperature 293(2)
_cell_volume 3091.4(10)
_diffrn_ambient_temperature 293(2)
_exptl_crystal_density_diffrn 1.235
_cod_database_code 4020232

loop_
_symmetry_equiv_pos_as_xyz
'x, y, z'
'-x, -y, -z'

loop_
_atom_site_label
_atom_site_type_symbol
_atom_site_fract_x
_atom_site_fract_y
_atom_site_fract_z
_atom_site_U_iso_or_equiv
_atom_site_adp_type
_atom_site_occupancy
_atom_site_symmetry_multiplicity
_atom_site_calc_flag
_atom_site_refinement_flags
_atom_site_disorder_assembly
_atom_site_disorder_group
N1 N 0.6865(5) 0.0713(4) 0.5805(7) 0.038(2) Uani 1 1 d . . .
N2 N 0.8746(4) 0.6003(4) 1.0911(7) 0.035(2) Uani 1 1 d . . .
N3 N 0.9375(4) 0.3696(4) 0.6429(7) 0.038(2) Uani 1 1 d . . .
N4 N 0.5144(5) 0.8642(4) 0.7511(8) 0.050(3) Uani 1 1 d . . .
O1 O 0.8909(4) 0.1089(4) 0.4001(6) 0.061(2) Uani 1 1 d . . .
O2 O 0.6570(4) 0.0697(4) 0.7863(6) 0.048(2) Uani 1 1 d . . .
O3 O 1.0098(5) 0.0499(4) 0.6683(8) 0.081(3) Uani 1 1 d . . .
O4 O 0.9689(4) 0.1700(4) 0.6060(7) 0.070(2) Uani 1 1 d . . .
O5 O 0.6690(4) 0.6099(4) 1.2766(6) 0.072(3) Uani 1 1 d . . .
O6 O 0.8932(4) 0.5907(4) 0.8889(6) 0.047(2) Uani 1 1 d . . .
O7 O 0.5572(5) 0.5473(4) 1.1148(8) 0.076(3) Uani 1 1 d . . .
O8 O 0.5564(4) 0.6639(4) 1.0002(7) 0.059(2) Uani 1 1 d . . .
O9 O 0.7373(4) 0.3344(4) 0.8367(6) 0.050(2) Uani 1 1 d . . .
O10 O 0.9597(4) 0.3718(3) 0.4339(5) 0.0438(19) Uani 1 1 d . . .
O11 O 0.6607(4) 0.2573(4) 0.6211(7) 0.070(3) Uani 1 1 d . . .
O12 O 0.6149(4) 0.3750(4) 0.6106(7) 0.064(2) Uani 1 1 d . . .
O13 O 0.7232(4) 0.8204(4) 0.5944(6) 0.054(2) Uani 1 1 d . . .
O14 O 0.4942(4) 0.8893(4) 0.9436(6) 0.068(2) Uani 1 1 d . . .
O15 O 0.8272(4) 0.7636(4) 0.8729(7) 0.070(2) Uani 1 1 d . . .
O16 O 0.8353(4) 0.8790(4) 0.7577(7) 0.061(2) Uani 1 1 d . . .
C1 C 0.7471(6) 0.0799(6) 0.4706(9) 0.041(3) Uani 1 1 d . . .
C2 C 0.8387(7) 0.0952(5) 0.4876(10) 0.044(3) Uani 1 1 d . . .
C3 C 0.8606(6) 0.0940(5) 0.6184(9) 0.037(3) Uani 1 1 d . . .
C4 C 0.8003(6) 0.0869(5) 0.7104(9) 0.032(3) Uani 1 1 d . . .
C5 C 0.7112(6) 0.0764(5) 0.6832(9) 0.038(3) Uani 1 1 d . . .
C6 C 0.7567(6) 0.0072(5) 0.4276(9) 0.067(4) Uani 1 1 d . . .
H6A H 0.7784 -0.0332 0.4956 0.101 Uiso 1 1 calc R . .
H6B H 0.7967 0.0111 0.3560 0.101 Uiso 1 1 calc R . .
H6C H 0.7011 -0.0011 0.4045 0.101 Uiso 1 1 calc R . .
C7 C 0.7063(6) 0.1437(6) 0.3662(9) 0.063(3) Uani 1 1 d . . .
H7A H 0.6495 0.1342 0.3502 0.094 Uiso 1 1 calc R . .
H7B H 0.7423 0.1484 0.2904 0.094 Uiso 1 1 calc R . .
H7C H 0.7017 0.1885 0.3925 0.094 Uiso 1 1 calc R . .
C8 C 0.5669(6) 0.0685(6) 0.7660(9) 0.073(4) Uani 1 1 d . . .
H8A H 0.5465 0.1115 0.7018 0.109 Uiso 1 1 calc R . .
H8B H 0.5337 0.0679 0.8433 0.109 Uiso 1 1 calc R . .
H8C H 0.5603 0.0253 0.7393 0.109 Uiso 1 1 calc R . .
C9 C 0.9555(7) 0.0998(7) 0.6338(9) 0.046(3) Uani 1 1 d . . .
C10 C 1.0611(7) 0.1814(6) 0.6157(13) 0.116(6) Uani 1 1 d . . .
H10A H 1.0796 0.1589 0.7004 0.174 Uiso 1 1 calc R . .
H10B H 1.0659 0.2332 0.5954 0.174 Uiso 1 1 calc R . .
H10C H 1.0973 0.1596 0.5576 0.174 Uiso 1 1 calc R . .
C11 C 0.8187(6) 0.0900(6) 0.8439(9) 0.036(3) Uani 1 1 d . . .
C12 C 0.7787(6) 0.1474(6) 0.8885(9) 0.051(3) Uani 1 1 d . . .
H12 H 0.7388 0.1826 0.8395 0.061 Uiso 1 1 calc R . .
C13 C 0.7980(8) 0.1526(7) 1.0073(10) 0.065(4) Uani 1 1 d . . .
H13 H 0.7717 0.1922 1.0368 0.078 Uiso 1 1 calc R . .
C14 C 0.8561(8) 0.0996(8) 1.0829(10) 0.073(4) Uani 1 1 d . . .
H14 H 0.8677 0.1025 1.1633 0.087 Uiso 1 1 calc R . .
C15 C 0.8953(7) 0.0435(8) 1.0361(10) 0.079(4) Uani 1 1 d . . .
H15 H 0.9357 0.0084 1.0843 0.094 Uiso 1 1 calc R . .
C16 C 0.8763(6) 0.0375(6) 0.9172(10) 0.058(3) Uani 1 1 d . . .
H16 H 0.9026 -0.0021 0.8876 0.069 Uiso 1 1 calc R . .
C17 C 0.8167(6) 0.6065(6) 1.2020(9) 0.037(3) Uani 1 1 d . . .
C18 C 0.7214(6) 0.6045(6) 1.1891(9) 0.047(3) Uani 1 1 d . . .
C19 C 0.6920(6) 0.5992(5) 1.0672(9) 0.036(3) Uani 1 1 d . . .
C20 C 0.7471(6) 0.5948(5) 0.9703(9) 0.033(3) Uani 1 1 d . . .
C21 C 0.8406(6) 0.5953(5) 0.9919(9) 0.034(3) Uani 1 1 d . . .
C22 C 0.8499(6) 0.5420(5) 1.3109(8) 0.057(3) Uani 1 1 d . . .
H59A H 0.8451 0.4966 1.2903 0.085 Uiso 1 1 calc R . .
H59B H 0.8158 0.5440 1.3865 0.085 Uiso 1 1 calc R . .
H59C H 0.9097 0.5449 1.3240 0.085 Uiso 1 1 calc R . .
C23 C 0.8298(6) 0.6783(5) 1.2300(9) 0.061(3) Uani 1 1 d . . .
H52A H 0.8902 0.6785 1.2433 0.091 Uiso 1 1 calc R . .
H52B H 0.7961 0.6833 1.3047 0.091 Uiso 1 1 calc R . .
H52C H 0.8113 0.7186 1.1599 0.091 Uiso 1 1 calc R . .
C24 C 0.9835(5) 0.6012(5) 0.8946(9) 0.060(3) Uani 1 1 d . . .
H51A H 0.9875 0.6518 0.8898 0.091 Uiso 1 1 calc R . .
H51B H 1.0162 0.5877 0.8250 0.091 Uiso 1 1 calc R . .
H51C H 1.0066 0.5709 0.9727 0.091 Uiso 1 1 calc R . .
C25 C 0.5945(7) 0.5992(7) 1.0636(10) 0.046(3) Uani 1 1 d . . .
C26 C 0.4624(6) 0.6676(7) 0.9913(12) 0.111(5) Uani 1 1 d . . .
H84A H 0.4496 0.6291 0.9560 0.167 Uiso 1 1 calc R . .
H84B H 0.4405 0.7144 0.9380 0.167 Uiso 1 1 calc R . .
H84C H 0.4353 0.6616 1.0742 0.167 Uiso 1 1 calc R . .
C27 C 0.7196(6) 0.5880(5) 0.8465(10) 0.037(3) Uani 1 1 d . . .
C28 C 0.6653(6) 0.5340(6) 0.8450(10) 0.053(3) Uani 1 1 d . . .
H66 H 0.6455 0.5042 0.9205 0.064 Uiso 1 1 calc R . .
C29 C 0.6423(7) 0.5259(7) 0.7321(12) 0.075(4) Uani 1 1 d . . .
H70 H 0.6074 0.4899 0.7310 0.090 Uiso 1 1 calc R . .
C30 C 0.6701(7) 0.5703(8) 0.6201(11) 0.073(4) Uani 1 1 d . . .
H67 H 0.6547 0.5634 0.5440 0.088 Uiso 1 1 calc R . .
C31 C 0.7212(7) 0.6258(6) 0.6194(11) 0.062(4) Uani 1 1 d . . .
H74 H 0.7383 0.6566 0.5432 0.074 Uiso 1 1 calc R . .
C32 C 0.7461(6) 0.6346(6) 0.7318(10) 0.045(3) Uani 1 1 d . . .
H69 H 0.7803 0.6712 0.7319 0.054 Uiso 1 1 calc R . .
C33 C 0.8809(6) 0.3615(6) 0.7580(9) 0.035(3) Uani 1 1 d . . .
C34 C 0.7891(6) 0.3443(5) 0.7434(8) 0.032(3) Uani 1 1 d . . .
C35 C 0.7645(5) 0.3385(5) 0.6196(9) 0.030(3) Uani 1 1 d . . .
C36 C 0.8204(6) 0.3469(5) 0.5208(9) 0.035(3) Uani 1 1 d . . .
C37 C 0.9079(6) 0.3629(5) 0.5421(9) 0.032(3) Uani 1 1 d . . .
C38 C 0.9259(6) 0.2967(6) 0.8570(9) 0.065(3) Uani 1 1 d . . .
H53A H 0.9378 0.2546 0.8231 0.097 Uiso 1 1 calc R . .
H53B H 0.8887 0.2853 0.9314 0.097 Uiso 1 1 calc R . .
H53C H 0.9795 0.3097 0.8787 0.097 Uiso 1 1 calc R . .
C39 C 0.8756(6) 0.4323(5) 0.8014(9) 0.064(3) Uani 1 1 d . . .
H58A H 0.9331 0.4420 0.8132 0.096 Uiso 1 1 calc R . .
H58B H 0.8424 0.4268 0.8798 0.096 Uiso 1 1 calc R . .
H58C H 0.8478 0.4726 0.7385 0.096 Uiso 1 1 calc R . .
C40 C 1.0451(5) 0.3925(5) 0.4433(9) 0.063(4) Uani 1 1 d . . .
H44A H 1.0393 0.4419 0.4519 0.094 Uiso 1 1 calc R . .
H44B H 1.0795 0.3896 0.3683 0.094 Uiso 1 1 calc R . .
H44C H 1.0729 0.3598 0.5157 0.094 Uiso 1 1 calc R . .
C41 C 0.6753(7) 0.3184(7) 0.6164(9) 0.042(3) Uani 1 1 d . . .
C42 C 0.5245(7) 0.3611(7) 0.6100(12) 0.127(6) Uani 1 1 d . . .
H81A H 0.5152 0.3475 0.5340 0.191 Uiso 1 1 calc R . .
H81B H 0.4864 0.4047 0.6135 0.191 Uiso 1 1 calc R . .
H81C H 0.5125 0.3218 0.6821 0.191 Uiso 1 1 calc R . .
C43 C 0.7977(6) 0.3426(6) 0.3936(8) 0.035(3) Uani 1 1 d . . .
C44 C 0.8470(6) 0.2971(5) 0.3310(9) 0.043(3) Uani 1 1 d . . .
H48 H 0.8953 0.2671 0.3688 0.051 Uiso 1 1 calc R . .
C45 C 0.8254(7) 0.2956(6) 0.2126(10) 0.056(3) Uani 1 1 d . . .
H57 H 0.8590 0.2639 0.1714 0.067 Uiso 1 1 calc R . .
C46 C 0.7548(8) 0.3402(7) 0.1538(11) 0.066(4) Uani 1 1 d . . .
H78 H 0.7407 0.3390 0.0734 0.079 Uiso 1 1 calc R . .
C47 C 0.7047(7) 0.3871(6) 0.2164(11) 0.061(3) Uani 1 1 d . . .
H65 H 0.6569 0.4175 0.1778 0.073 Uiso 1 1 calc R . .
C48 C 0.7259(6) 0.3886(5) 0.3357(9) 0.039(3) Uani 1 1 d . . .
H35 H 0.6926 0.4201 0.3774 0.046 Uiso 1 1 calc R . .
C49 C 0.5728(6) 0.8430(6) 0.6525(9) 0.041(3) Uani 1 1 d . . .
C50 C 0.6700(7) 0.8348(5) 0.6725(9) 0.040(3) Uani 1 1 d . . .
C51 C 0.6978(6) 0.8392(5) 0.7972(8) 0.031(3) Uani 1 1 d . . .
C52 C 0.6395(6) 0.8518(5) 0.8859(9) 0.038(3) Uani 1 1 d . . .
C53 C 0.5460(6) 0.8675(6) 0.8524(10) 0.044(3) Uani 1 1 d . . .
C54 C 0.5497(6) 0.7691(5) 0.6373(10) 0.073(4) Uani 1 1 d . . .
H83A H 0.5592 0.7319 0.7151 0.109 Uiso 1 1 calc R . .
H83B H 0.5857 0.7551 0.5710 0.109 Uiso 1 1 calc R . .
H83C H 0.4897 0.7745 0.6164 0.109 Uiso 1 1 calc R . .
C55 C 0.5532(6) 0.9042(6) 0.5300(8) 0.067(4) Uani 1 1 d . . .
H64A H 0.4919 0.9112 0.5161 0.100 Uiso 1 1 calc R . .
H64B H 0.5843 0.8902 0.4597 0.100 Uiso 1 1 calc R . .
H64C H 0.5712 0.9492 0.5380 0.100 Uiso 1 1 calc R . .
C56 C 0.4034(6) 0.9135(7) 0.9105(11) 0.112(6) Uani 1 1 d . . .
H80A H 0.4008 0.9539 0.8361 0.168 Uiso 1 1 calc R . .
H80B H 0.3720 0.9291 0.9792 0.168 Uiso 1 1 calc R . .
H80C H 0.3779 0.8736 0.8946 0.168 Uiso 1 1 calc R . .
C57 C 0.7941(7) 0.8228(6) 0.8144(10) 0.044(3) Uani 1 1 d . . .
C58 C 0.9311(6) 0.8655(6) 0.7587(12) 0.090(5) Uani 1 1 d . . .
H79A H 0.9509 0.8260 0.7202 0.136 Uiso 1 1 calc R . .
H79B H 0.9495 0.8524 0.8443 0.136 Uiso 1 1 calc R . .
H79C H 0.9551 0.9092 0.7121 0.136 Uiso 1 1 calc R . .
C59 C 0.6617(6) 0.8538(5) 1.0149(10) 0.035(3) Uani 1 1 d . . .
C60 C 0.6265(6) 0.8082(6) 1.1220(10) 0.052(3) Uani 1 1 d . . .
H63 H 0.5875 0.7766 1.1139 0.063 Uiso 1 1 calc R . .
C61 C 0.6497(7) 0.8099(7) 1.2413(10) 0.066(4) Uani 1 1 d . . .
H77 H 0.6264 0.7788 1.3125 0.079 Uiso 1 1 calc R . .
C62 C 0.7063(8) 0.8567(7) 1.2565(11) 0.071(4) Uani 1 1 d . . .
H71 H 0.7200 0.8581 1.3369 0.085 Uiso 1 1 calc R . .
C63 C 0.7419(7) 0.9008(6) 1.1516(11) 0.067(4) Uani 1 1 d . . .
H76 H 0.7808 0.9323 1.1603 0.081 Uiso 1 1 calc R . .
C64 C 0.7201(6) 0.8989(5) 1.0307(10) 0.051(3) Uani 1 1 d . . .
H68 H 0.7455 0.9287 0.9599 0.062 Uiso 1 1 calc R . .

loop_
_atom_site_aniso_label
_atom_site_aniso_U_11
_atom_site_aniso_U_22
_atom_site_aniso_U_33
_atom_site_aniso_U_23
_atom_site_aniso_U_13
_atom_site_aniso_U_12
N1 0.039(5) 0.051(6) 0.029(5) -0.018(5) 0.001(4) -0.010(4)
N2 0.024(5) 0.046(6) 0.035(6) -0.013(5) -0.002(4) 0.003(4)
N3 0.029(5) 0.055(6) 0.030(5) -0.005(5) 0.001(4) -0.023(4)
N4 0.042(6) 0.074(7) 0.034(6) -0.019(5) 0.007(5) -0.004(5)
O1 0.045(5) 0.101(7) 0.041(5) -0.021(5) 0.011(4) -0.021(4)
O2 0.032(4) 0.090(6) 0.030(4) -0.029(4) 0.008(4) -0.020(4)
O3 0.061(6) 0.058(6) 0.111(8) 0.003(6) -0.021(5) 0.000(5)
O4 0.041(5) 0.060(6) 0.110(7) -0.013(5) -0.021(4) -0.012(4)
O5 0.038(5) 0.145(8) 0.044(5) -0.043(5) 0.019(4) -0.024(5)
O6 0.029(4) 0.084(6) 0.033(4) -0.020(4) 0.003(3) -0.014(4)
O7 0.046(5) 0.079(7) 0.095(7) -0.006(6) 0.002(5) -0.017(5)
O8 0.034(5) 0.068(6) 0.070(6) -0.009(5) -0.010(4) -0.005(4)
O9 0.042(4) 0.084(6) 0.031(4) -0.024(4) 0.014(4) -0.019(4)
O10 0.032(4) 0.081(6) 0.017(4) -0.002(4) 0.004(3) -0.021(4)
O11 0.053(5) 0.077(6) 0.088(6) -0.020(6) -0.013(4) -0.027(5)
O12 0.023(4) 0.093(7) 0.092(6) -0.051(5) 0.002(4) -0.006(4)
O13 0.042(5) 0.086(6) 0.031(4) -0.019(4) 0.000(4) 0.009(4)
O14 0.034(5) 0.136(7) 0.036(5) -0.041(5) -0.001(4) 0.018(4)
O15 0.045(5) 0.067(6) 0.085(6) 0.003(5) -0.017(4) 0.005(4)
O16 0.043(5) 0.049(5) 0.088(6) -0.013(5) 0.013(4) -0.017(4)
C1 0.044(7) 0.054(8) 0.030(7) -0.019(6) 0.016(6) -0.018(6)
C2 0.048(8) 0.042(8) 0.047(8) -0.019(6) 0.007(6) -0.012(6)
C3 0.026(6) 0.049(8) 0.044(7) -0.027(6) -0.006(6) 0.000(5)
C4 0.028(6) 0.046(7) 0.030(7) -0.020(6) -0.003(5) -0.004(5)
C5 0.037(7) 0.050(8) 0.033(7) -0.017(6) 0.007(6) -0.013(6)
C6 0.079(9) 0.083(10) 0.055(8) -0.040(7) 0.026(7) -0.033(7)
C7 0.048(7) 0.102(10) 0.032(7) 0.004(7) -0.004(6) -0.028(7)
C8 0.038(7) 0.132(12) 0.057(8) -0.036(8) 0.020(6) -0.031(7)
C9 0.054(9) 0.061(10) 0.025(7) -0.013(7) 0.001(6) -0.015(7)
C10 0.038(8) 0.084(10) 0.221(17) -0.018(11) -0.026(9) -0.024(7)
C11 0.031(6) 0.051(8) 0.028(6) -0.010(6) 0.006(5) -0.012(6)
C12 0.058(8) 0.064(9) 0.038(7) -0.026(7) -0.004(6) -0.011(7)
C13 0.081(10) 0.083(11) 0.038(8) -0.022(8) 0.002(7) -0.025(8)
C14 0.058(9) 0.150(15) 0.022(7) -0.028(9) 0.022(7) -0.057(9)
C15 0.064(9) 0.148(15) 0.023(7) -0.018(8) -0.020(6) -0.011(9)
C16 0.045(7) 0.074(9) 0.058(9) -0.025(7) -0.019(6) 0.003(7)
C17 0.034(7) 0.050(8) 0.030(7) -0.016(6) -0.006(5) -0.003(6)
C18 0.037(7) 0.077(9) 0.027(7) -0.012(6) -0.001(6) -0.007(6)
C19 0.013(6) 0.062(8) 0.028(6) -0.002(6) -0.007(5) -0.007(5)
C20 0.028(6) 0.041(7) 0.033(7) -0.015(6) 0.002(5) -0.007(5)
C21 0.024(6) 0.043(7) 0.034(7) -0.008(6) 0.002(5) -0.004(5)
C22 0.049(7) 0.082(9) 0.036(7) -0.007(7) -0.012(6) -0.004(6)
C23 0.046(7) 0.090(10) 0.053(8) -0.034(7) 0.014(6) -0.012(7)
C24 0.029(7) 0.107(10) 0.056(8) -0.030(7) -0.011(6) -0.024(6)
C25 0.060(9) 0.052(9) 0.031(7) -0.016(7) -0.002(6) -0.011(7)
C26 0.025(8) 0.155(13) 0.131(13) 0.005(11) -0.028(8) -0.002(8)
C27 0.021(6) 0.041(7) 0.051(8) -0.022(6) 0.000(5) 0.008(5)
C28 0.035(7) 0.067(9) 0.064(9) -0.026(7) 0.010(6) -0.018(6)
C29 0.062(9) 0.124(13) 0.073(10) -0.075(10) -0.017(8) -0.020(8)
C30 0.048(8) 0.141(14) 0.043(9) -0.052(9) -0.008(7) 0.005(8)
C31 0.047(8) 0.075(10) 0.058(9) -0.012(8) -0.004(7) 0.006(7)
C32 0.035(7) 0.060(9) 0.046(8) -0.023(7) -0.004(6) -0.010(6)
C33 0.024(6) 0.051(8) 0.031(7) -0.010(6) -0.004(5) -0.004(5)
C34 0.033(6) 0.047(7) 0.019(6) -0.012(5) -0.001(5) -0.005(5)
C35 0.018(6) 0.043(7) 0.038(7) -0.023(6) -0.002(5) -0.010(5)
C36 0.028(6) 0.036(7) 0.042(7) -0.012(6) -0.004(5) -0.002(5)
C37 0.027(6) 0.052(8) 0.018(6) -0.005(6) 0.001(5) -0.010(5)
C38 0.044(7) 0.098(10) 0.049(8) -0.012(7) 0.008(6) -0.014(7)
C39 0.058(8) 0.084(9) 0.068(9) -0.052(8) 0.012(6) -0.017(7)
C40 0.028(7) 0.110(10) 0.059(8) -0.029(7) 0.002(6) -0.025(7)
C41 0.037(7) 0.063(10) 0.037(7) -0.027(7) 0.000(5) -0.017(7)
C42 0.031(8) 0.206(17) 0.165(15) -0.070(13) -0.020(8) -0.033(9)
C43 0.033(7) 0.057(8) 0.018(6) -0.006(6) 0.003(5) -0.020(6)
C44 0.039(7) 0.063(9) 0.025(7) -0.011(6) -0.002(5) -0.001(6)
C45 0.062(8) 0.074(10) 0.046(8) -0.035(7) 0.003(6) -0.026(7)
C46 0.072(10) 0.090(11) 0.040(8) -0.012(8) -0.019(7) -0.028(8)
C47 0.055(8) 0.072(10) 0.053(9) -0.003(7) -0.024(7) -0.011(7)
C48 0.045(7) 0.035(7) 0.040(7) -0.012(6) -0.008(6) -0.012(6)
C49 0.037(7) 0.061(8) 0.031(7) -0.025(6) -0.006(5) 0.001(6)
C50 0.050(8) 0.039(7) 0.028(7) -0.005(6) 0.008(6) -0.007(6)
C51 0.022(6) 0.049(7) 0.020(6) -0.007(5) -0.006(5) 0.003(5)
C52 0.033(7) 0.046(8) 0.033(7) -0.006(6) 0.000(5) 0.001(5)
C53 0.039(7) 0.060(9) 0.031(7) -0.010(6) -0.001(6) -0.001(6)
C54 0.045(8) 0.067(9) 0.117(11) -0.040(8) -0.006(7) -0.005(7)
C55 0.055(8) 0.100(10) 0.027(7) 0.004(7) -0.005(6) 0.014(7)
C56 0.026(7) 0.238(17) 0.082(10) -0.080(11) -0.004(7) 0.030(9)
C57 0.047(8) 0.046(9) 0.043(8) -0.017(7) -0.017(6) 0.006(7)
C58 0.028(8) 0.099(11) 0.162(14) -0.061(10) 0.017(8) -0.026(7)
C59 0.017(6) 0.046(8) 0.048(8) -0.025(6) -0.006(5) -0.006(5)
C60 0.043(7) 0.079(9) 0.036(7) -0.010(7) 0.004(6) -0.023(6)
C61 0.067(9) 0.091(11) 0.034(8) -0.013(7) -0.003(6) 0.003(8)
C62 0.067(10) 0.114(13) 0.041(9) -0.044(9) -0.006(7) 0.007(8)
C63 0.064(9) 0.094(11) 0.052(9) -0.028(8) -0.016(7) -0.014(8)
C64 0.051(8) 0.059(9) 0.037(7) 0.002(6) -0.003(6) -0.006(6)

loop_
_geom_bond_atom_site_label_1
_geom_bond_atom_site_label_2
_geom_bond_distance
_geom_bond_site_symmetry_2
_geom_bond_publ_flag
N1 C5 1.246(10) . ?
N1 C1 1.465(10) . ?
N2 C21 1.273(10) . ?
N2 C17 1.484(11) . ?
N3 C37 1.269(10) . ?
N3 C33 1.474(10) . ?
N4 C53 1.264(11) . ?
N4 C49 1.467(11) . ?
O1 C2 1.210(10) . ?
O2 C5 1.351(10) . ?
O2 C8 1.436(10) . ?
O3 C9 1.183(11) . ?
O4 C9 1.327(11) . ?
O4 C10 1.491(10) . ?
O5 C18 1.231(10) . ?
O6 C21 1.363(10) . ?
O6 C24 1.451(9) . ?
O7 C25 1.199(10) . ?
O8 C25 1.326(11) . ?
O8 C26 1.460(10) . ?
O9 C34 1.247(9) . ?
O10 C37 1.372(9) . ?
O10 C40 1.450(9) . ?
O11 C41 1.200(10) . ?
O12 C41 1.320(11) . ?
O12 C42 1.464(10) . ?
O13 C50 1.207(10) . ?
O14 C53 1.356(10) . ?
O14 C56 1.463(10) . ?
O15 C57 1.206(10) . ?
O16 C57 1.308(11) . ?
O16 C58 1.476(10) . ?
C1 C2 1.523(12) . ?
C1 C7 1.531(11) . ?
C1 C6 1.561(11) . ?
C2 C3 1.491(12) . ?
C3 C4 1.322(11) . ?
C3 C9 1.516(13) . ?
C4 C5 1.484(11) . ?
C4 C11 1.529(11) . ?
C11 C16 1.371(12) . ?
C11 C12 1.369(12) . ?
C12 C13 1.389(12) . ?
C13 C14 1.392(14) . ?
C14 C15 1.358(14) . ?
C15 C16 1.393(12) . ?
C17 C18 1.502(12) . ?
C17 C23 1.516(11) . ?
C17 C22 1.529(11) . ?
C18 C19 1.476(12) . ?
C19 C20 1.331(11) . ?
C19 C25 1.516(13) . ?
C20 C21 1.489(11) . ?
C20 C27 1.494(12) . ?
C27 C32 1.405(11) . ?
C27 C28 1.416(11) . ?
C28 C29 1.364(12) . ?
C29 C30 1.372(14) . ?
C30 C31 1.400(14) . ?
C31 C32 1.374(12) . ?
C33 C34 1.531(11) . ?
C33 C39 1.532(11) . ?
C33 C38 1.535(11) . ?
C34 C35 1.471(11) . ?
C35 C36 1.331(11) . ?
C35 C41 1.491(12) . ?
C36 C37 1.478(11) . ?
C36 C43 1.488(12) . ?
C43 C44 1.367(11) . ?
C43 C48 1.400(11) . ?
C44 C45 1.372(11) . ?
C45 C46 1.379(13) . ?
C46 C47 1.391(13) . ?
C47 C48 1.379(12) . ?
C49 C50 1.521(12) . ?
C49 C54 1.546(11) . ?
C49 C55 1.546(11) . ?
C50 C51 1.489(12) . ?
C51 C52 1.329(11) . ?
C51 C57 1.500(12) . ?
C52 C53 1.495(12) . ?
C52 C59 1.491(12) . ?
C59 C64 1.376(11) . ?
C59 C60 1.389(12) . ?
C60 C61 1.391(12) . ?
C61 C62 1.376(13) . ?
C62 C63 1.364(13) . ?
C63 C64 1.403(12) . ?

loop_
_cod_related_entry_id
_cod_related_entry_database
_cod_related_entry_code
1 ChemSpider 9589864
